data_2222206
loop_
_publ_author_name
'Hu, Jun'
'Yu, Libing'
'Wang, Ruji'
'Ju, Yong'

_publ_section_title
;
 1,2,5-Oxadiazolo[3,4-<i>b</i>]glycyrrhetinic acid
;
_journal_coeditor_code AT2805
_journal_issue 7
_journal_name_full 'Acta Crystallographica Section E'
_journal_page_first o1547
_journal_paper_doi 10.1107/S1600536809020996
_journal_volume 65
_journal_year 2009
_chemical_formula_moiety 'C30 H42 N2 O4'
_chemical_formula_sum 'C30 H42 N2 O4'
_chemical_formula_weight 494.66
_chemical_name_systematic
;
 ?
;
_space_group_IT_number 19
_symmetry_cell_setting orthorhombic
_symmetry_space_group_name_Hall 'P 2ac 2ab'
_symmetry_space_group_name_H-M 'P 21 21 21'
_atom_sites_solution_hydrogens geom
_atom_sites_solution_primary direct
_atom_sites_solution_secondary difmap
_audit_creation_method SHELXL-97
_cell_angle_alpha 90.00
_cell_angle_beta 90.00
_cell_angle_gamma 90.00
_cell_formula_units_Z 4
_cell_length_a 8.5489(11)
_cell_length_b 10.9019(18)
_cell_length_c 28.898(3)
_cell_measurement_reflns_used 52
_cell_measurement_temperature 295(2)
_cell_measurement_theta_max 19.03
_cell_measurement_theta_min 3.74
_cell_volume 2693.3(6)
_computing_cell_refinement 'XSCANS (Bruker, 1997)'
_computing_data_collection 'XSCANS (Bruker, 1997)'
_computing_data_reduction 'XSCANS (Bruker, 1997)'
_computing_molecular_graphics 'SHELXTL (Sheldrick, 2008)'
_computing_publication_material 'SHELXTL (Sheldrick, 2008)'
_computing_structure_refinement 'SHELXTL (Sheldrick, 2008)'
_computing_structure_solution 'SHELXTL (Sheldrick, 2008)'
_diffrn_ambient_temperature 295(2)
_diffrn_measured_fraction_theta_full 0.993
_diffrn_measured_fraction_theta_max 0.993
_diffrn_measurement_device_type 'Bruker P4'
_diffrn_measurement_method '\w scans'
_diffrn_radiation_monochromator graphite
_diffrn_radiation_source 'fine-focus sealed tube'
_diffrn_radiation_type MoK\a
_diffrn_radiation_wavelength 0.71073
_diffrn_reflns_av_R_equivalents 0.0307
_diffrn_reflns_av_sigmaI/netI 0.0571
_diffrn_reflns_limit_h_max 10
_diffrn_reflns_limit_h_min -1
_diffrn_reflns_limit_k_max 1
_diffrn_reflns_limit_k_min -13
_diffrn_reflns_limit_l_max 35
_diffrn_reflns_limit_l_min -1
_diffrn_reflns_number 3717
_diffrn_reflns_theta_full 25.50
_diffrn_reflns_theta_max 25.50
_diffrn_reflns_theta_min 2.00
_diffrn_standards_decay_% 0
_diffrn_standards_interval_count 97
_diffrn_standards_number 3
_exptl_absorpt_coefficient_mu 0.080
_exptl_absorpt_correction_type none
_exptl_crystal_colour colorless
_exptl_crystal_density_diffrn 1.220
_exptl_crystal_density_method 'not measured'
_exptl_crystal_description prism
_exptl_crystal_F_000 1072
_exptl_crystal_size_max 0.5
_exptl_crystal_size_mid 0.4
_exptl_crystal_size_min 0.3
_refine_diff_density_max 0.155
_refine_diff_density_min -0.178
_refine_ls_extinction_method none
_refine_ls_goodness_of_fit_ref 1.021
_refine_ls_hydrogen_treatment constr
_refine_ls_matrix_type full
_refine_ls_number_parameters 326
_refine_ls_number_reflns 2855
_refine_ls_number_restraints 0
_refine_ls_restrained_S_all 1.021
_refine_ls_R_factor_all 0.0809
_refine_ls_R_factor_gt 0.0485
_refine_ls_shift/su_max 0.000
_refine_ls_shift/su_mean 0.000
_refine_ls_structure_factor_coef Fsqd
_refine_ls_weighting_details 'calc w=1/[\s^2^(Fo^2^)+(0.0010P)^2^+1.3000P] where P=(Fo^2^+2Fc^2^)/3'
_refine_ls_weighting_scheme calc
_refine_ls_wR_factor_gt 0.0926
_refine_ls_wR_factor_ref 0.1089
_reflns_number_gt 2178
_reflns_number_total 2855
_reflns_threshold_expression I>2\s(I)
_cod_data_source_file at2805.cif
_cod_data_source_block I
_cod_depositor_comments
;
The following automatic conversions were performed:
'_symmetry_cell_setting' value 'Orthorhombic' changed to 'orthorhombic'
according to '/home/saulius/struct/CIF-dictionaries/cif_core.dic'
dictionary named 'cif_core.dic' version 2.4.1 from 2010-06-29.

Automatic conversion script
Id: cif_fix_enum 1527 2010-12-29 10:47:43Z saulius 

The following automatic conversions were performed:

'_symmetry_cell_setting' value 'Orthorhombic' changed to
'orthorhombic' according to
/home/saulius/struct/CIF-dictionaries/cif_core.dic dictionary named
'cif_core.dic' version 2.4.1 from 2010-06-29.

Automatic conversion script
Id: cif_fix_values 1715 2011-07-08 13:25:40Z adriana 
;
_cod_original_cell_volume 2693.2(6)
_cod_original_sg_symbol_H-M P2(1)2(1)2(1)
_cod_database_code 2222206

loop_
_symmetry_equiv_pos_as_xyz
'x, y, z'
'-x+1/2, -y, z+1/2'
'-x, y+1/2, -z+1/2'
'x+1/2, -y+1/2, -z'

loop_
_atom_site_type_symbol
_atom_site_label
_atom_site_fract_x
_atom_site_fract_y
_atom_site_fract_z
_atom_site_U_iso_or_equiv
_atom_site_adp_type
_atom_site_calc_flag
_atom_site_refinement_flags
_atom_site_occupancy
_atom_site_disorder_assembly
_atom_site_disorder_group
O O1 0.6409(6) -0.3844(3) 0.25922(12) 0.0902(11) Uani d . 1 . .
O O2 0.4151(4) -0.0311(2) 0.41200(9) 0.0636(9) Uani d . 1 . .
O O3 0.0227(4) 0.4128(3) 0.47645(11) 0.0733(9) Uani d . 1 . .
O O4 0.0196(5) 0.6051(3) 0.50103(11) 0.0802(10) Uani d . 1 . .
H H4A -0.0380 0.5758 0.5208 0.096 Uiso calc R 1 . .
N N1 0.5282(6) -0.3188(3) 0.28470(14) 0.0767(12) Uani d . 1 . .
N N2 0.7751(6) -0.3138(4) 0.25298(14) 0.0826(14) Uani d . 1 . .
C C1 0.5253(6) -0.1096(4) 0.31919(14) 0.0592(12) Uani d . 1 . .
H H1A 0.4552 -0.1415 0.3427 0.071 Uiso calc R 1 . .
H H1B 0.4653 -0.0574 0.2986 0.071 Uiso calc R 1 . .
C C2 0.5954(6) -0.2133(4) 0.29242(14) 0.0587(12) Uani d . 1 . .
C C3 0.7457(6) -0.2096(4) 0.27309(14) 0.0621(13) Uani d . 1 . .
C C4 0.8579(6) -0.1039(4) 0.27610(14) 0.0586(12) Uani d . 1 . .
C C5 0.7758(5) 0.0033(4) 0.30352(13) 0.0535(11) Uani d . 1 . .
H H5A 0.7143 0.0485 0.2805 0.064 Uiso calc R 1 . .
C C6 0.8964(5) 0.0951(4) 0.32221(14) 0.0585(11) Uani d . 1 . .
H H6A 0.9502 0.0594 0.3485 0.070 Uiso calc R 1 . .
H H6B 0.9734 0.1123 0.2985 0.070 Uiso calc R 1 . .
C C7 0.8171(5) 0.2144(4) 0.33693(14) 0.0573(11) Uani d . 1 . .
H H7A 0.7717 0.2530 0.3098 0.069 Uiso calc R 1 . .
H H7B 0.8959 0.2696 0.3492 0.069 Uiso calc R 1 . .
C C8 0.6882(5) 0.1969(4) 0.37362(13) 0.0462(10) Uani d . 1 . .
C C9 0.5807(5) 0.0872(3) 0.36035(13) 0.0466(10) Uani d . 1 . .
H H9A 0.5194 0.1173 0.3340 0.056 Uiso calc R 1 . .
C C10 0.6578(5) -0.0339(3) 0.34242(13) 0.0483(10) Uani d . 1 . .
C C11 0.4616(5) 0.0705(4) 0.39885(14) 0.0526(11) Uani d . 1 . .
C C12 0.3977(6) 0.1813(4) 0.41969(14) 0.0535(11) Uani d . 1 . .
H H12A 0.3130 0.1726 0.4396 0.064 Uiso calc R 1 . .
C C13 0.4519(5) 0.2939(3) 0.41227(13) 0.0450(10) Uani d . 1 . .
C C14 0.5843(5) 0.3161(3) 0.37735(13) 0.0463(10) Uani d . 1 . .
C C15 0.6873(5) 0.4283(4) 0.39076(15) 0.0553(11) Uani d . 1 . .
H H15A 0.7681 0.4011 0.4119 0.066 Uiso calc R 1 . .
H H15B 0.7386 0.4587 0.3631 0.066 Uiso calc R 1 . .
C C16 0.5968(5) 0.5356(3) 0.41356(14) 0.0576(11) Uani d . 1 . .
H H16A 0.6712 0.5968 0.4240 0.069 Uiso calc R 1 . .
H H16B 0.5302 0.5737 0.3905 0.069 Uiso calc R 1 . .
C C17 0.4960(5) 0.4953(4) 0.45462(14) 0.0521(10) Uani d . 1 . .
C C18 0.3760(5) 0.4008(3) 0.43689(13) 0.0487(10) Uani d . 1 . .
H H18A 0.3251 0.3666 0.4644 0.058 Uiso calc R 1 . .
C C19 0.2459(5) 0.4588(4) 0.40792(14) 0.0541(11) Uani d . 1 . .
H H19A 0.2902 0.4872 0.3789 0.065 Uiso calc R 1 . .
H H19B 0.1690 0.3963 0.4007 0.065 Uiso calc R 1 . .
C C20 0.1633(5) 0.5660(4) 0.43147(15) 0.0554(11) Uani d . 1 . .
C C21 0.2844(6) 0.6604(4) 0.44773(17) 0.0653(13) Uani d . 1 . .
H H21A 0.3316 0.6990 0.4209 0.078 Uiso calc R 1 . .
H H21B 0.2319 0.7237 0.4655 0.078 Uiso calc R 1 . .
C C22 0.4116(6) 0.6038(4) 0.47708(16) 0.0644(12) Uani d . 1 . .
H H22A 0.3659 0.5766 0.5060 0.077 Uiso calc R 1 . .
H H22B 0.4882 0.6666 0.4843 0.077 Uiso calc R 1 . .
C C23 1.0152(6) -0.1466(5) 0.29607(17) 0.0815(16) Uani d . 1 . .
H H23A 0.9998 -0.1769 0.3269 0.122 Uiso calc R 1 . .
H H23B 1.0868 -0.0788 0.2967 0.122 Uiso calc R 1 . .
H H23C 1.0573 -0.2107 0.2770 0.122 Uiso calc R 1 . .
C C24 0.8894(7) -0.0563(4) 0.22619(13) 0.0768(15) Uani d . 1 . .
H H24A 0.7932 -0.0282 0.2128 0.115 Uiso calc R 1 . .
H H24B 0.9316 -0.1216 0.2077 0.115 Uiso calc R 1 . .
H H24C 0.9629 0.0102 0.2273 0.115 Uiso calc R 1 . .
C C25 0.7345(5) -0.1141(4) 0.38010(14) 0.0589(12) Uani d . 1 . .
H H25A 0.7778 -0.1865 0.3662 0.088 Uiso calc R 1 . .
H H25B 0.6572 -0.1373 0.4026 0.088 Uiso calc R 1 . .
H H25C 0.8162 -0.0685 0.3950 0.088 Uiso calc R 1 . .
C C26 0.7706(5) 0.1700(4) 0.42047(13) 0.0566(11) Uani d . 1 . .
H H26A 0.8343 0.0980 0.4175 0.085 Uiso calc R 1 . .
H H26B 0.6932 0.1570 0.4440 0.085 Uiso calc R 1 . .
H H26C 0.8351 0.2386 0.4288 0.085 Uiso calc R 1 . .
C C27 0.5036(6) 0.3478(4) 0.33047(13) 0.0582(12) Uani d . 1 . .
H H27A 0.4405 0.4199 0.3342 0.087 Uiso calc R 1 . .
H H27B 0.4387 0.2804 0.3210 0.087 Uiso calc R 1 . .
H H27C 0.5820 0.3625 0.3073 0.087 Uiso calc R 1 . .
C C28 0.5997(6) 0.4369(4) 0.49226(14) 0.0668(12) Uani d . 1 . .
H H28A 0.5356 0.4117 0.5178 0.100 Uiso calc R 1 . .
H H28B 0.6753 0.4958 0.5027 0.100 Uiso calc R 1 . .
H H28C 0.6528 0.3668 0.4797 0.100 Uiso calc R 1 . .
C C29 0.0481(6) 0.6278(5) 0.39767(16) 0.0791(15) Uani d . 1 . .
H H29A -0.0275 0.5687 0.3873 0.119 Uiso calc R 1 . .
H H29B 0.1045 0.6592 0.3715 0.119 Uiso calc R 1 . .
H H29C -0.0046 0.6940 0.4131 0.119 Uiso calc R 1 . .
C C30 0.0645(5) 0.5169(4) 0.47178(15) 0.0557(11) Uani d . 1 . .

loop_
_atom_site_aniso_label
_atom_site_aniso_U_11
_atom_site_aniso_U_22
_atom_site_aniso_U_33
_atom_site_aniso_U_12
_atom_site_aniso_U_13
_atom_site_aniso_U_23
O1 0.123(3) 0.0579(19) 0.090(2) 0.001(3) 0.019(3) -0.0219(19)
O2 0.081(2) 0.0426(15) 0.0673(18) -0.0104(17) 0.0202(19) 0.0001(14)
O3 0.084(2) 0.0523(18) 0.084(2) -0.007(2) 0.012(2) -0.0047(16)
O4 0.109(3) 0.0517(17) 0.080(2) 0.006(2) 0.023(2) -0.0056(17)
N1 0.102(3) 0.053(2) 0.075(2) 0.001(3) 0.008(3) -0.011(2)
N2 0.107(4) 0.061(3) 0.079(3) 0.012(3) 0.020(3) -0.013(2)
C1 0.069(3) 0.048(2) 0.061(2) 0.002(3) 0.000(3) -0.003(2)
C2 0.082(3) 0.044(2) 0.050(2) 0.001(3) -0.003(3) -0.003(2)
C3 0.086(4) 0.053(3) 0.047(2) 0.009(3) 0.005(3) -0.002(2)
C4 0.066(3) 0.058(3) 0.052(2) 0.010(3) 0.006(2) -0.002(2)
C5 0.059(3) 0.053(2) 0.048(2) 0.006(2) 0.004(2) 0.0004(19)
C6 0.054(3) 0.062(3) 0.059(2) -0.004(3) 0.009(2) 0.002(2)
C7 0.058(3) 0.054(2) 0.060(3) -0.007(2) 0.012(2) 0.000(2)
C8 0.048(2) 0.043(2) 0.047(2) -0.003(2) 0.003(2) 0.0021(18)
C9 0.052(2) 0.041(2) 0.048(2) -0.003(2) 0.000(2) 0.0028(17)
C10 0.053(2) 0.042(2) 0.049(2) 0.006(2) 0.003(2) 0.0019(19)
C11 0.057(3) 0.044(2) 0.056(2) -0.005(2) 0.006(2) -0.0002(19)
C12 0.059(3) 0.045(2) 0.057(2) -0.008(2) 0.013(2) 0.000(2)
C13 0.045(2) 0.045(2) 0.045(2) -0.002(2) 0.000(2) 0.0007(18)
C14 0.051(2) 0.040(2) 0.048(2) -0.003(2) -0.003(2) -0.0002(18)
C15 0.055(3) 0.049(2) 0.062(3) -0.013(2) 0.002(2) 0.002(2)
C16 0.060(3) 0.043(2) 0.070(3) -0.009(2) -0.004(3) -0.001(2)
C17 0.050(2) 0.048(2) 0.058(2) -0.007(2) -0.001(2) -0.007(2)
C18 0.051(2) 0.043(2) 0.053(2) 0.002(2) -0.003(2) -0.0029(18)
C19 0.054(3) 0.051(2) 0.058(2) 0.002(2) -0.004(2) 0.001(2)
C20 0.054(3) 0.048(2) 0.064(3) 0.007(2) -0.004(2) 0.002(2)
C21 0.065(3) 0.047(2) 0.084(3) -0.001(2) 0.003(3) -0.003(2)
C22 0.061(3) 0.050(2) 0.082(3) -0.002(3) -0.007(3) -0.016(2)
C23 0.079(4) 0.083(4) 0.082(3) 0.025(3) 0.007(3) -0.004(3)
C24 0.098(4) 0.080(3) 0.052(2) 0.002(4) 0.017(3) -0.008(2)
C25 0.075(3) 0.052(2) 0.050(2) 0.008(3) 0.000(2) 0.005(2)
C26 0.061(3) 0.058(3) 0.051(2) 0.005(2) -0.005(2) 0.003(2)
C27 0.071(3) 0.053(2) 0.051(2) 0.001(3) -0.003(2) 0.0071(19)
C28 0.066(3) 0.075(3) 0.059(3) 0.005(3) -0.009(3) -0.009(2)
C29 0.078(4) 0.078(3) 0.082(3) 0.016(3) -0.001(3) 0.024(3)
C30 0.053(3) 0.048(2) 0.066(3) 0.008(2) -0.012(2) -0.001(2)

loop_
_atom_type_symbol
_atom_type_description
_atom_type_scat_dispersion_real
_atom_type_scat_dispersion_imag
_atom_type_scat_source
C C 0.0033 0.0016 'International Tables Vol C Tables 4.2.6.8 and 6.1.1.4'
H H 0.0000 0.0000 'International Tables Vol C Tables 4.2.6.8 and 6.1.1.4'
N N 0.0061 0.0033 'International Tables Vol C Tables 4.2.6.8 and 6.1.1.4'
O O 0.0106 0.0060 'International Tables Vol C Tables 4.2.6.8 and 6.1.1.4'

loop_
_geom_angle_atom_site_label_1
_geom_angle_atom_site_label_2
_geom_angle_atom_site_label_3
_geom_angle_site_symmetry_1
_geom_angle_site_symmetry_3
_geom_angle
_geom_angle_publ_flag
N2 O1 N1 . . 110.5(3) ?
C30 O4 H4A . . 109.5 ?
C2 N1 O1 . . 103.6(4) ?
C3 N2 O1 . . 105.4(4) ?
C2 C1 C10 . . 109.4(4) ?
C2 C1 H1A . . 109.8 ?
C10 C1 H1A . . 109.8 ?
C2 C1 H1B . . 109.8 ?
C10 C1 H1B . . 109.8 ?
H1A C1 H1B . . 108.2 ?
N1 C2 C3 . . 111.2(4) ?
N1 C2 C1 . . 125.3(5) ?
C3 C2 C1 . . 123.5(4) ?
N2 C3 C2 . . 109.2(5) ?
N2 C3 C4 . . 124.9(5) ?
C2 C3 C4 . . 125.8(4) ?
C3 C4 C23 . . 110.4(4) ?
C3 C4 C24 . . 108.2(4) ?
C23 C4 C24 . . 107.3(4) ?
C3 C4 C5 . . 108.3(4) ?
C23 C4 C5 . . 115.2(4) ?
C24 C4 C5 . . 107.2(3) ?
C6 C5 C10 . . 110.5(3) ?
C6 C5 C4 . . 111.2(4) ?
C10 C5 C4 . . 117.1(3) ?
C6 C5 H5A . . 105.7 ?
C10 C5 H5A . . 105.7 ?
C4 C5 H5A . . 105.7 ?
C7 C6 C5 . . 110.8(4) ?
C7 C6 H6A . . 109.5 ?
C5 C6 H6A . . 109.5 ?
C7 C6 H6B . . 109.5 ?
C5 C6 H6B . . 109.5 ?
H6A C6 H6B . . 108.1 ?
C6 C7 C8 . . 113.8(3) ?
C6 C7 H7A . . 108.8 ?
C8 C7 H7A . . 108.8 ?
C6 C7 H7B . . 108.8 ?
C8 C7 H7B . . 108.8 ?
H7A C7 H7B . . 107.7 ?
C7 C8 C9 . . 110.4(3) ?
C7 C8 C26 . . 107.4(3) ?
C9 C8 C26 . . 109.8(3) ?
C7 C8 C14 . . 110.3(3) ?
C9 C8 C14 . . 108.5(3) ?
C26 C8 C14 . . 110.5(3) ?
C11 C9 C8 . . 107.9(3) ?
C11 C9 C10 . . 115.1(3) ?
C8 C9 C10 . . 118.8(3) ?
C11 C9 H9A . . 104.5 ?
C8 C9 H9A . . 104.5 ?
C10 C9 H9A . . 104.5 ?
C25 C10 C1 . . 108.3(3) ?
C25 C10 C9 . . 115.1(3) ?
C1 C10 C9 . . 106.5(3) ?
C25 C10 C5 . . 112.3(4) ?
C1 C10 C5 . . 107.3(3) ?
C9 C10 C5 . . 106.9(3) ?
O2 C11 C12 . . 119.7(4) ?
O2 C11 C9 . . 123.2(4) ?
C12 C11 C9 . . 117.0(3) ?
C13 C12 C11 . . 124.7(4) ?
C13 C12 H12A . . 117.7 ?
C11 C12 H12A . . 117.7 ?
C12 C13 C18 . . 119.1(4) ?
C12 C13 C14 . . 120.5(4) ?
C18 C13 C14 . . 120.3(3) ?
C13 C14 C15 . . 112.1(3) ?
C13 C14 C27 . . 106.2(3) ?
C15 C14 C27 . . 107.0(3) ?
C13 C14 C8 . . 109.3(3) ?
C15 C14 C8 . . 110.3(3) ?
C27 C14 C8 . . 111.9(3) ?
C16 C15 C14 . . 114.7(3) ?
C16 C15 H15A . . 108.6 ?
C14 C15 H15A . . 108.6 ?
C16 C15 H15B . . 108.6 ?
C14 C15 H15B . . 108.6 ?
H15A C15 H15B . . 107.6 ?
C17 C16 C15 . . 113.2(3) ?
C17 C16 H16A . . 108.9 ?
C15 C16 H16A . . 108.9 ?
C17 C16 H16B . . 108.9 ?
C15 C16 H16B . . 108.9 ?
H16A C16 H16B . . 107.8 ?
C22 C17 C16 . . 111.8(3) ?
C22 C17 C18 . . 110.1(3) ?
C16 C17 C18 . . 108.0(3) ?
C22 C17 C28 . . 106.9(3) ?
C16 C17 C28 . . 110.0(4) ?
C18 C17 C28 . . 110.0(3) ?
C13 C18 C19 . . 111.9(3) ?
C13 C18 C17 . . 112.7(3) ?
C19 C18 C17 . . 113.0(3) ?
C13 C18 H18A . . 106.2 ?
C19 C18 H18A . . 106.2 ?
C17 C18 H18A . . 106.2 ?
C20 C19 C18 . . 114.2(3) ?
C20 C19 H19A . . 108.7 ?
C18 C19 H19A . . 108.7 ?
C20 C19 H19B . . 108.7 ?
C18 C19 H19B . . 108.7 ?
H19A C19 H19B . . 107.6 ?
C19 C20 C21 . . 109.8(4) ?
C19 C20 C30 . . 109.0(3) ?
C21 C20 C30 . . 111.9(4) ?
C19 C20 C29 . . 110.4(4) ?
C21 C20 C29 . . 109.4(4) ?
C30 C20 C29 . . 106.3(4) ?
C22 C21 C20 . . 112.6(3) ?
C22 C21 H21A . . 109.1 ?
C20 C21 H21A . . 109.1 ?
C22 C21 H21B . . 109.1 ?
C20 C21 H21B . . 109.1 ?
H21A C21 H21B . . 107.8 ?
C21 C22 C17 . . 114.6(4) ?
C21 C22 H22A . . 108.6 ?
C17 C22 H22A . . 108.6 ?
C21 C22 H22B . . 108.6 ?
C17 C22 H22B . . 108.6 ?
H22A C22 H22B . . 107.6 ?
C4 C23 H23A . . 109.5 ?
C4 C23 H23B . . 109.5 ?
H23A C23 H23B . . 109.5 ?
C4 C23 H23C . . 109.5 ?
H23A C23 H23C . . 109.5 ?
H23B C23 H23C . . 109.5 ?
C4 C24 H24A . . 109.5 ?
C4 C24 H24B . . 109.5 ?
H24A C24 H24B . . 109.5 ?
C4 C24 H24C . . 109.5 ?
H24A C24 H24C . . 109.5 ?
H24B C24 H24C . . 109.5 ?
C10 C25 H25A . . 109.5 ?
C10 C25 H25B . . 109.5 ?
H25A C25 H25B . . 109.5 ?
C10 C25 H25C . . 109.5 ?
H25A C25 H25C . . 109.5 ?
H25B C25 H25C . . 109.5 ?
C8 C26 H26A . . 109.5 ?
C8 C26 H26B . . 109.5 ?
H26A C26 H26B . . 109.5 ?
C8 C26 H26C . . 109.5 ?
H26A C26 H26C . . 109.5 ?
H26B C26 H26C . . 109.5 ?
C14 C27 H27A . . 109.5 ?
C14 C27 H27B . . 109.5 ?
H27A C27 H27B . . 109.5 ?
C14 C27 H27C . . 109.5 ?
H27A C27 H27C . . 109.5 ?
H27B C27 H27C . . 109.5 ?
C17 C28 H28A . . 109.5 ?
C17 C28 H28B . . 109.5 ?
H28A C28 H28B . . 109.5 ?
C17 C28 H28C . . 109.5 ?
H28A C28 H28C . . 109.5 ?
H28B C28 H28C . . 109.5 ?
C20 C29 H29A . . 109.5 ?
C20 C29 H29B . . 109.5 ?
H29A C29 H29B . . 109.5 ?
C20 C29 H29C . . 109.5 ?
H29A C29 H29C . . 109.5 ?
H29B C29 H29C . . 109.5 ?
O3 C30 O4 . . 121.7(4) ?
O3 C30 C20 . . 125.5(4) ?
O4 C30 C20 . . 112.8(4) ?

loop_
_geom_bond_atom_site_label_1
_geom_bond_atom_site_label_2
_geom_bond_site_symmetry_2
_geom_bond_distance
_geom_bond_publ_flag
O1 N2 . 1.393(5) ?
O1 N1 . 1.408(5) ?
O2 C11 . 1.237(4) ?
O3 C30 . 1.197(5) ?
O4 C30 . 1.336(5) ?
O4 H4A . 0.8200 ?
N1 C2 . 1.304(5) ?
N2 C3 . 1.301(5) ?
C1 C2 . 1.495(6) ?
C1 C10 . 1.554(6) ?
C1 H1A . 0.9700 ?
C1 H1B . 0.9700 ?
C2 C3 . 1.401(7) ?
C3 C4 . 1.501(6) ?
C4 C23 . 1.535(6) ?
C4 C24 . 1.556(5) ?
C4 C5 . 1.578(6) ?
C5 C6 . 1.534(6) ?
C5 C10 . 1.564(6) ?
C5 H5A . 0.9800 ?
C6 C7 . 1.527(6) ?
C6 H6A . 0.9700 ?
C6 H6B . 0.9700 ?
C7 C8 . 1.541(5) ?
C7 H7A . 0.9700 ?
C7 H7B . 0.9700 ?
C8 C9 . 1.556(5) ?
C8 C26 . 1.554(5) ?
C8 C14 . 1.578(5) ?
C9 C11 . 1.519(5) ?
C9 C10 . 1.565(5) ?
C9 H9A . 0.9800 ?
C10 C25 . 1.543(5) ?
C11 C12 . 1.456(5) ?
C12 C13 . 1.330(5) ?
C12 H12A . 0.9300 ?
C13 C18 . 1.512(5) ?
C13 C14 . 1.536(5) ?
C14 C15 . 1.556(5) ?
C14 C27 . 1.559(5) ?
C15 C16 . 1.549(5) ?
C15 H15A . 0.9700 ?
C15 H15B . 0.9700 ?
C16 C17 . 1.531(5) ?
C16 H16A . 0.9700 ?
C16 H16B . 0.9700 ?
C17 C22 . 1.530(5) ?
C17 C18 . 1.541(5) ?
C17 C28 . 1.541(5) ?
C18 C19 . 1.528(5) ?
C18 H18A . 0.9800 ?
C19 C20 . 1.526(5) ?
C19 H19A . 0.9700 ?
C19 H19B . 0.9700 ?
C20 C21 . 1.534(6) ?
C20 C30 . 1.535(6) ?
C20 C29 . 1.542(6) ?
C21 C22 . 1.511(6) ?
C21 H21A . 0.9700 ?
C21 H21B . 0.9700 ?
C22 H22A . 0.9700 ?
C22 H22B . 0.9700 ?
C23 H23A . 0.9600 ?
C23 H23B . 0.9600 ?
C23 H23C . 0.9600 ?
C24 H24A . 0.9600 ?
C24 H24B . 0.9600 ?
C24 H24C . 0.9600 ?
C25 H25A . 0.9600 ?
C25 H25B . 0.9600 ?
C25 H25C . 0.9600 ?
C26 H26A . 0.9600 ?
C26 H26B . 0.9600 ?
C26 H26C . 0.9600 ?
C27 H27A . 0.9600 ?
C27 H27B . 0.9600 ?
C27 H27C . 0.9600 ?
C28 H28A . 0.9600 ?
C28 H28B . 0.9600 ?
C28 H28C . 0.9600 ?
C29 H29A . 0.9600 ?
C29 H29B . 0.9600 ?
C29 H29C . 0.9600 ?

loop_
_geom_hbond_atom_site_label_D
_geom_hbond_atom_site_label_H
_geom_hbond_atom_site_label_A
_geom_hbond_site_symmetry_A
_geom_hbond_distance_DH
_geom_hbond_distance_HA
_geom_hbond_distance_DA
_geom_hbond_angle_DHA
_geom_hbond_publ_flag
O4 H4A O2 4_456 0.82 2.04 2.787(4) 151.0 yes
C1 H1A O2 . 0.97 2.36 2.969(5) 120.0 yes
C25 H25B O2 . 0.96 2.39 3.021(5) 123.2 yes

loop_
_cod_related_entry_id
_cod_related_entry_database
_cod_related_entry_code
1 ChemSpider 24742543
